data_7051587
loop_
_publ_author_name
'Jin, Guoxia'
'Jones, Cameron'
'Junk, Peter C.'
'Lippert, Kai-Alexander'
'Rose, Richard P.'
'Stasch, Andreas'

_publ_section_title
;
 Synthesis and characterisation of bulky guanidines and
 phosphaguanidines: precursors for low oxidation state metallacycles
;
_journal_issue 1
_journal_name_full 'New Journal of Chemistry'
_journal_page_first 64
_journal_paper_doi 10.1039/b809120j
_journal_volume 33
_journal_year 2009
_chemical_formula_sum 'C74 H112 Li2 N6'
_chemical_formula_weight 1099.58
_chemical_name_systematic
;
?
;
_space_group_IT_number 15
_symmetry_cell_setting monoclinic
_symmetry_space_group_name_Hall '-C 2yc'
_symmetry_space_group_name_H-M 'C 1 2/c 1'
_atom_sites_solution_hydrogens geom
_atom_sites_solution_primary direct
_atom_sites_solution_secondary difmap
_audit_creation_method SHELXL-97
_cell_angle_alpha 90.00
_cell_angle_beta 104.33(3)
_cell_angle_gamma 90.00
_cell_formula_units_Z 4
_cell_length_a 20.707(4)
_cell_length_b 12.031(2)
_cell_length_c 26.802(5)
_cell_measurement_temperature 123(2)
_cell_volume 6469(2)
_computing_structure_refinement 'SHELXL-97 (Sheldrick, 1997)'
_computing_structure_solution 'SHELXS-97 (Sheldrick, 1990)'
_diffrn_ambient_temperature 123(2)
_diffrn_measured_fraction_theta_full 0.990
_diffrn_measured_fraction_theta_max 0.990
_diffrn_measurement_device_type 'Nonius Kappa CCD'
_diffrn_radiation_monochromator graphite
_diffrn_radiation_source 'fine-focus sealed tube'
_diffrn_radiation_type MoK\a
_diffrn_radiation_wavelength 0.71073
_diffrn_reflns_av_R_equivalents 0.1428
_diffrn_reflns_av_sigmaI/netI 0.2148
_diffrn_reflns_limit_h_max 24
_diffrn_reflns_limit_h_min -18
_diffrn_reflns_limit_k_max 13
_diffrn_reflns_limit_k_min -14
_diffrn_reflns_limit_l_max 31
_diffrn_reflns_limit_l_min -31
_diffrn_reflns_number 18157
_diffrn_reflns_theta_full 25.00
_diffrn_reflns_theta_max 25.00
_diffrn_reflns_theta_min 3.48
_exptl_absorpt_coefficient_mu 0.064
_exptl_absorpt_correction_T_max 0.994
_exptl_absorpt_correction_T_min 0.912
_exptl_absorpt_correction_type multi-scan
_exptl_absorpt_process_details 'Sortav (Blessing, 1995)'
_exptl_crystal_colour colourless
_exptl_crystal_density_diffrn 1.129
_exptl_crystal_density_method 'not measured'
_exptl_crystal_description block
_exptl_crystal_F_000 2416
_exptl_crystal_size_max 0.20
_exptl_crystal_size_mid 0.15
_exptl_crystal_size_min 0.08
_refine_diff_density_max 0.223
_refine_diff_density_min -0.231
_refine_diff_density_rms 0.052
_refine_ls_extinction_method none
_refine_ls_goodness_of_fit_ref 0.946
_refine_ls_hydrogen_treatment constr
_refine_ls_matrix_type full
_refine_ls_number_parameters 379
_refine_ls_number_reflns 5651
_refine_ls_number_restraints 0
_refine_ls_restrained_S_all 0.946
_refine_ls_R_factor_all 0.2083
_refine_ls_R_factor_gt 0.0669
_refine_ls_shift/su_max 0.000
_refine_ls_shift/su_mean 0.000
_refine_ls_structure_factor_coef Fsqd
_refine_ls_weighting_details 'calc w=1/[\s^2^(Fo^2^)+(0.0399P)^2^+0.0000P] where P=(Fo^2^+2Fc^2^)/3'
_refine_ls_weighting_scheme calc
_refine_ls_wR_factor_gt 0.0970
_refine_ls_wR_factor_ref 0.1301
_reflns_number_gt 2423
_reflns_number_total 5651
_reflns_threshold_expression >2sigma(I)
_cod_data_source_file b809120j.txt
_cod_data_source_block compound9
_cod_original_sg_symbol_H-M C2/c
_cod_database_code 7051587

loop_
_symmetry_equiv_pos_as_xyz
'x, y, z'
'-x, y, -z+1/2'
'x+1/2, y+1/2, z'
'-x+1/2, y+1/2, -z+1/2'
'-x, -y, -z'
'x, -y, z-1/2'
'-x+1/2, -y+1/2, -z'
'x+1/2, -y+1/2, z-1/2'

loop_
_atom_site_label
_atom_site_type_symbol
_atom_site_fract_x
_atom_site_fract_y
_atom_site_fract_z
_atom_site_U_iso_or_equiv
_atom_site_adp_type
_atom_site_occupancy
_atom_site_symmetry_multiplicity
_atom_site_calc_flag
_atom_site_refinement_flags
_atom_site_disorder_assembly
_atom_site_disorder_group
N1 N -0.06856(12) 0.10874(18) 0.19916(8) 0.0183(7) Uani 1 1 d . . .
N2 N -0.00291(12) 0.23629(19) 0.17222(8) 0.0194(7) Uani 1 1 d . . .
N3 N -0.08261(12) 0.13033(19) 0.10737(8) 0.0197(7) Uani 1 1 d . . .
C1 C -0.05062(16) 0.1611(2) 0.15819(11) 0.0196(8) Uani 1 1 d . . .
C2 C -0.13750(17) 0.0867(3) 0.19578(10) 0.0217(8) Uani 1 1 d . . .
C3 C -0.15713(16) -0.0214(3) 0.20698(10) 0.0221(8) Uani 1 1 d . . .
C4 C -0.22418(17) -0.0434(3) 0.20346(11) 0.0294(9) Uani 1 1 d . . .
H4 H -0.2373 -0.1162 0.2105 0.035 Uiso 1 1 calc R . .
C5 C -0.27153(17) 0.0382(3) 0.19004(11) 0.0319(9) Uani 1 1 d . . .
H5 H -0.3172 0.0214 0.1866 0.038 Uiso 1 1 calc R . .
C6 C -0.25232(17) 0.1448(3) 0.18153(11) 0.0286(9) Uani 1 1 d . . .
H6 H -0.2853 0.2013 0.1732 0.034 Uiso 1 1 calc R . .
C7 C -0.18636(17) 0.1719(3) 0.18482(10) 0.0224(8) Uani 1 1 d . . .
C8 C -0.10648(16) -0.1147(2) 0.22364(11) 0.0265(9) Uani 1 1 d . . .
H8 H -0.0696 -0.1024 0.2062 0.032 Uiso 1 1 calc R . .
C9 C -0.07596(16) -0.1116(2) 0.28196(10) 0.0345(9) Uani 1 1 d . . .
H9A H -0.0596 -0.0365 0.2922 0.052 Uiso 1 1 calc R . .
H9B H -0.0388 -0.1644 0.2909 0.052 Uiso 1 1 calc R . .
H9C H -0.1100 -0.1320 0.3001 0.052 Uiso 1 1 calc R . .
C10 C -0.13400(16) -0.2327(2) 0.20987(11) 0.0356(10) Uani 1 1 d . . .
H10A H -0.1657 -0.2511 0.2304 0.053 Uiso 1 1 calc R . .
H10B H -0.0972 -0.2862 0.2173 0.053 Uiso 1 1 calc R . .
H10C H -0.1566 -0.2359 0.1732 0.053 Uiso 1 1 calc R . .
C11 C -0.16742(15) 0.2936(2) 0.18116(11) 0.0252(9) Uani 1 1 d . . .
H11 H -0.1329 0.2973 0.1609 0.030 Uiso 1 1 calc R . .
C12 C -0.22524(17) 0.3694(3) 0.15487(12) 0.0397(10) Uani 1 1 d . . .
H12A H -0.2475 0.3384 0.1212 0.060 Uiso 1 1 calc R . .
H12B H -0.2080 0.4436 0.1502 0.060 Uiso 1 1 calc R . .
H12C H -0.2572 0.3748 0.1763 0.060 Uiso 1 1 calc R . .
C13 C -0.13662(16) 0.3412(2) 0.23489(11) 0.0336(9) Uani 1 1 d . . .
H13A H -0.1708 0.3457 0.2544 0.050 Uiso 1 1 calc R . .
H13B H -0.1189 0.4156 0.2316 0.050 Uiso 1 1 calc R . .
H13C H -0.1004 0.2926 0.2531 0.050 Uiso 1 1 calc R . .
C14 C 0.03303(16) 0.2876(3) 0.13918(10) 0.0206(8) Uani 1 1 d . . .
C15 C 0.02665(16) 0.4039(3) 0.13194(11) 0.0242(8) Uani 1 1 d . . .
C16 C 0.05750(17) 0.4553(3) 0.09759(12) 0.0308(9) Uani 1 1 d . . .
H16 H 0.0510 0.5326 0.0912 0.037 Uiso 1 1 calc R . .
C17 C 0.09724(18) 0.3967(3) 0.07268(12) 0.0378(10) Uani 1 1 d . . .
H17 H 0.1165 0.4325 0.0482 0.045 Uiso 1 1 calc R . .
C18 C 0.10867(17) 0.2863(3) 0.08359(12) 0.0349(9) Uani 1 1 d . . .
H18 H 0.1383 0.2473 0.0679 0.042 Uiso 1 1 calc R . .
C19 C 0.07828(17) 0.2289(3) 0.11699(11) 0.0249(8) Uani 1 1 d . . .
C20 C -0.01336(16) 0.4752(2) 0.16030(12) 0.0307(9) Uani 1 1 d . . .
H20 H -0.0236 0.4294 0.1885 0.037 Uiso 1 1 calc R . .
C21 C -0.07887(17) 0.5144(3) 0.12552(13) 0.0471(11) Uani 1 1 d . . .
H21A H -0.0700 0.5595 0.0975 0.071 Uiso 1 1 calc R . .
H21B H -0.1030 0.5592 0.1455 0.071 Uiso 1 1 calc R . .
H21C H -0.1060 0.4499 0.1110 0.071 Uiso 1 1 calc R . .
C22 C 0.02633(17) 0.5782(3) 0.18488(12) 0.0440(10) Uani 1 1 d . . .
H22A H 0.0690 0.5546 0.2074 0.066 Uiso 1 1 calc R . .
H22B H 0.0007 0.6189 0.2052 0.066 Uiso 1 1 calc R . .
H22C H 0.0346 0.6267 0.1577 0.066 Uiso 1 1 calc R . .
C23 C 0.09928(16) 0.1118(2) 0.13221(10) 0.0265(9) Uani 1 1 d . . .
H23 H 0.0640 0.0765 0.1465 0.032 Uiso 1 1 calc R . .
C24 C 0.16440(17) 0.1152(3) 0.17499(11) 0.0411(10) Uani 1 1 d . . .
H24A H 0.1997 0.1491 0.1616 0.062 Uiso 1 1 calc R . .
H24B H 0.1774 0.0394 0.1866 0.062 Uiso 1 1 calc R . .
H24C H 0.1576 0.1593 0.2040 0.062 Uiso 1 1 calc R . .
C25 C 0.11074(17) 0.0382(2) 0.08862(11) 0.0382(10) Uani 1 1 d . . .
H25A H 0.0711 0.0401 0.0597 0.057 Uiso 1 1 calc R . .
H25B H 0.1191 -0.0384 0.1010 0.057 Uiso 1 1 calc R . .
H25C H 0.1493 0.0658 0.0773 0.057 Uiso 1 1 calc R . .
C26 C -0.10762(15) 0.0147(2) 0.09770(11) 0.0208(8) Uani 1 1 d . . .
H26 H -0.1082 -0.0150 0.1324 0.025 Uiso 1 1 calc R . .
C27 C -0.17954(16) 0.0036(2) 0.06574(11) 0.0265(9) Uani 1 1 d . . .
H27A H -0.2087 0.0529 0.0801 0.032 Uiso 1 1 calc R . .
H27B H -0.1823 0.0275 0.0299 0.032 Uiso 1 1 calc R . .
C28 C -0.20414(17) -0.1158(2) 0.06554(12) 0.0336(9) Uani 1 1 d . . .
H28A H -0.2064 -0.1368 0.1008 0.040 Uiso 1 1 calc R . .
H28B H -0.2496 -0.1213 0.0427 0.040 Uiso 1 1 calc R . .
C29 C -0.15838(18) -0.1959(3) 0.04703(12) 0.0360(10) Uani 1 1 d . . .
H29A H -0.1611 -0.1817 0.0102 0.043 Uiso 1 1 calc R . .
H29B H -0.1735 -0.2731 0.0503 0.043 Uiso 1 1 calc R . .
C30 C -0.08623(17) -0.1837(2) 0.07789(12) 0.0335(9) Uani 1 1 d . . .
H30A H -0.0575 -0.2329 0.0630 0.040 Uiso 1 1 calc R . .
H30B H -0.0825 -0.2077 0.1138 0.040 Uiso 1 1 calc R . .
C31 C -0.06182(16) -0.0641(2) 0.07779(11) 0.0281(9) Uani 1 1 d . . .
H31A H -0.0608 -0.0425 0.0423 0.034 Uiso 1 1 calc R . .
H31B H -0.0159 -0.0583 0.0999 0.034 Uiso 1 1 calc R . .
C32 C -0.09019(15) 0.2113(2) 0.06426(10) 0.0232(8) Uani 1 1 d . . .
H32 H -0.0597 0.2745 0.0783 0.028 Uiso 1 1 calc R . .
C33 C -0.06751(16) 0.1683(2) 0.01789(10) 0.0286(9) Uani 1 1 d . . .
H33A H -0.0966 0.1059 0.0020 0.034 Uiso 1 1 calc R . .
H33B H -0.0214 0.1398 0.0294 0.034 Uiso 1 1 calc R . .
C34 C -0.07004(17) 0.2597(3) -0.02229(11) 0.0347(10) Uani 1 1 d . . .
H34A H -0.0375 0.3186 -0.0076 0.042 Uiso 1 1 calc R . .
H34B H -0.0575 0.2282 -0.0527 0.042 Uiso 1 1 calc R . .
C35 C -0.13896(17) 0.3096(3) -0.03880(12) 0.0377(10) Uani 1 1 d . . .
H35A H -0.1711 0.2520 -0.0558 0.045 Uiso 1 1 calc R . .
H35B H -0.1392 0.3700 -0.0639 0.045 Uiso 1 1 calc R . .
C36 C -0.15974(17) 0.3553(3) 0.00760(12) 0.0339(9) Uani 1 1 d . . .
H36A H -0.2048 0.3883 -0.0035 0.041 Uiso 1 1 calc R . .
H36B H -0.1284 0.4145 0.0239 0.041 Uiso 1 1 calc R . .
C37 C -0.16000(16) 0.2626(2) 0.04653(11) 0.0295(9) Uani 1 1 d . . .
H37A H -0.1924 0.2045 0.0305 0.035 Uiso 1 1 calc R . .
H37B H -0.1738 0.2930 0.0766 0.035 Uiso 1 1 calc R . .
Li1 Li 0.0000 0.2292(6) 0.2500 0.0243(19) Uani 1 2 d S . .
Li2 Li 0.0000 0.0297(6) 0.2500 0.031(2) Uani 1 2 d S . .

loop_
_atom_site_aniso_label
_atom_site_aniso_U_11
_atom_site_aniso_U_22
_atom_site_aniso_U_33
_atom_site_aniso_U_23
_atom_site_aniso_U_13
_atom_site_aniso_U_12
N1 0.0201(18) 0.0174(15) 0.0196(14) 0.0002(12) 0.0089(13) -0.0039(13)
N2 0.0212(17) 0.0168(15) 0.0204(14) 0.0014(12) 0.0058(13) -0.0034(13)
N3 0.0231(17) 0.0206(16) 0.0135(14) 0.0016(12) 0.0009(12) -0.0022(13)
C1 0.017(2) 0.0156(19) 0.027(2) 0.0028(16) 0.0066(16) 0.0042(16)
C2 0.020(2) 0.028(2) 0.0173(17) -0.0034(15) 0.0056(16) -0.0010(18)
C3 0.019(2) 0.027(2) 0.0227(18) -0.0002(15) 0.0077(16) -0.0005(17)
C4 0.027(2) 0.032(2) 0.033(2) 0.0020(17) 0.0139(18) -0.0064(19)
C5 0.015(2) 0.041(2) 0.039(2) 0.0017(18) 0.0058(17) 0.0021(19)
C6 0.022(2) 0.033(2) 0.032(2) 0.0001(17) 0.0082(17) 0.0049(18)
C7 0.018(2) 0.027(2) 0.0231(18) 0.0002(15) 0.0062(16) -0.0003(17)
C8 0.024(2) 0.032(2) 0.0269(19) 0.0024(16) 0.0119(16) -0.0030(18)
C9 0.034(2) 0.036(2) 0.034(2) 0.0007(17) 0.0099(18) 0.0011(18)
C10 0.037(2) 0.029(2) 0.038(2) -0.0011(17) 0.0041(18) 0.0032(18)
C11 0.020(2) 0.028(2) 0.0273(19) -0.0023(16) 0.0063(16) 0.0076(17)
C12 0.039(3) 0.035(2) 0.045(2) 0.0037(18) 0.0093(19) 0.0141(19)
C13 0.030(2) 0.034(2) 0.037(2) -0.0058(17) 0.0098(17) 0.0011(18)
C14 0.018(2) 0.027(2) 0.0160(17) 0.0028(16) 0.0035(15) -0.0018(17)
C15 0.026(2) 0.023(2) 0.0239(19) -0.0009(16) 0.0080(16) -0.0043(17)
C16 0.035(3) 0.022(2) 0.039(2) 0.0030(17) 0.0175(19) -0.0026(19)
C17 0.050(3) 0.028(2) 0.044(2) 0.0048(19) 0.026(2) -0.007(2)
C18 0.039(3) 0.039(2) 0.034(2) -0.0022(18) 0.0226(18) 0.002(2)
C19 0.028(2) 0.024(2) 0.0220(18) -0.0033(16) 0.0048(16) -0.0036(18)
C20 0.031(2) 0.023(2) 0.042(2) 0.0058(17) 0.0172(19) 0.0057(18)
C21 0.044(3) 0.043(2) 0.053(2) -0.0078(19) 0.009(2) 0.004(2)
C22 0.044(3) 0.036(2) 0.050(2) -0.0096(18) 0.008(2) -0.0020(19)
C23 0.031(2) 0.025(2) 0.0271(19) -0.0029(16) 0.0137(17) 0.0009(17)
C24 0.049(3) 0.038(2) 0.034(2) -0.0025(18) 0.0070(19) 0.009(2)
C25 0.039(3) 0.037(2) 0.039(2) -0.0020(18) 0.0087(18) 0.0103(19)
C26 0.025(2) 0.0199(19) 0.0168(16) -0.0029(15) 0.0047(15) -0.0030(17)
C27 0.030(2) 0.028(2) 0.0205(17) 0.0001(15) 0.0029(16) -0.0045(17)
C28 0.034(2) 0.030(2) 0.033(2) -0.0028(17) 0.0000(18) -0.0099(18)
C29 0.053(3) 0.023(2) 0.034(2) -0.0066(17) 0.015(2) -0.012(2)
C30 0.042(3) 0.024(2) 0.040(2) -0.0069(17) 0.0197(19) -0.0005(18)
C31 0.030(2) 0.026(2) 0.0287(19) 0.0010(16) 0.0079(17) 0.0004(17)
C32 0.026(2) 0.025(2) 0.0179(18) 0.0047(15) 0.0034(16) -0.0006(17)
C33 0.029(2) 0.034(2) 0.0228(18) 0.0015(16) 0.0058(16) -0.0043(17)
C34 0.049(3) 0.036(2) 0.0206(18) 0.0053(17) 0.0121(18) -0.005(2)
C35 0.043(3) 0.034(2) 0.029(2) 0.0101(18) -0.0030(19) -0.0121(19)
C36 0.027(2) 0.034(2) 0.036(2) 0.0133(17) -0.0015(18) -0.0014(18)
C37 0.028(2) 0.032(2) 0.0263(18) 0.0031(16) 0.0027(16) 0.0012(18)
Li1 0.026(5) 0.030(5) 0.021(4) 0.000 0.012(3) 0.000
Li2 0.032(5) 0.030(5) 0.033(4) 0.000 0.010(4) 0.000

loop_
_atom_type_symbol
_atom_type_description
_atom_type_scat_dispersion_real
_atom_type_scat_dispersion_imag
_atom_type_scat_source
C C 0.0033 0.0016 'International Tables Vol C Tables 4.2.6.8 and 6.1.1.4'
H H 0.0000 0.0000 'International Tables Vol C Tables 4.2.6.8 and 6.1.1.4'
Li Li -0.0003 0.0001 'International Tables Vol C Tables 4.2.6.8 and 6.1.1.4'
N N 0.0061 0.0033 'International Tables Vol C Tables 4.2.6.8 and 6.1.1.4'

loop_
_geom_angle_atom_site_label_1
_geom_angle_atom_site_label_2
_geom_angle_atom_site_label_3
_geom_angle
_geom_angle_site_symmetry_1
_geom_angle_site_symmetry_3
_geom_angle_publ_flag
C1 N1 C2 119.3(2) . . ?
C1 N1 Li2 118.7(2) . . ?
C2 N1 Li2 119.6(2) . . ?
C1 N1 Li1 86.22(18) . . ?
C2 N1 Li1 129.05(19) . . ?
Li2 N1 Li1 69.5(2) . . ?
C1 N2 C14 125.8(2) . . ?
C1 N2 Li1 95.3(2) . . ?
C14 N2 Li1 138.6(2) . . ?
C1 N3 C26 118.4(2) . . ?
C1 N3 C32 120.8(2) . . ?
C26 N3 C32 120.8(2) . . ?
N2 C1 N1 114.3(3) . . ?
N2 C1 N3 126.4(3) . . ?
N1 C1 N3 119.3(3) . . ?
N2 C1 Li1 53.75(18) . . ?
N1 C1 Li1 60.85(18) . . ?
N3 C1 Li1 175.3(2) . . ?
C3 C2 C7 118.7(3) . . ?
C3 C2 N1 119.4(3) . . ?
C7 C2 N1 121.8(3) . . ?
C4 C3 C2 119.5(3) . . ?
C4 C3 C8 118.8(3) . . ?
C2 C3 C8 121.7(3) . . ?
C5 C4 C3 121.2(3) . . ?
C4 C5 C6 119.5(3) . . ?
C5 C6 C7 121.9(3) . . ?
C6 C7 C2 118.9(3) . . ?
C6 C7 C11 119.2(3) . . ?
C2 C7 C11 121.7(3) . . ?
C3 C8 C9 111.1(2) . . ?
C3 C8 C10 114.9(3) . . ?
C9 C8 C10 107.5(2) . . ?
C7 C11 C12 114.6(3) . . ?
C7 C11 C13 110.6(2) . . ?
C12 C11 C13 107.8(2) . . ?
C15 C14 C19 119.0(3) . . ?
C15 C14 N2 117.8(3) . . ?
C19 C14 N2 123.0(3) . . ?
C16 C15 C14 119.2(3) . . ?
C16 C15 C20 118.5(3) . . ?
C14 C15 C20 122.2(3) . . ?
C17 C16 C15 121.5(3) . . ?
C18 C17 C16 119.1(3) . . ?
C17 C18 C19 122.4(3) . . ?
C18 C19 C14 118.2(3) . . ?
C18 C19 C23 119.5(3) . . ?
C14 C19 C23 122.1(3) . . ?
C21 C20 C15 112.5(3) . . ?
C21 C20 C22 108.3(2) . . ?
C15 C20 C22 111.6(3) . . ?
C19 C23 C25 115.1(2) . . ?
C19 C23 C24 108.6(2) . . ?
C25 C23 C24 108.1(3) . . ?
N3 C26 C31 115.0(3) . . ?
N3 C26 C27 115.4(2) . . ?
C31 C26 C27 110.7(2) . . ?
C28 C27 C26 111.3(2) . . ?
C29 C28 C27 111.4(3) . . ?
C28 C29 C30 111.6(2) . . ?
C29 C30 C31 111.7(3) . . ?
C30 C31 C26 110.5(3) . . ?
N3 C32 C33 114.6(2) . . ?
N3 C32 C37 114.4(2) . . ?
C33 C32 C37 109.9(2) . . ?
C32 C33 C34 111.4(2) . . ?
C35 C34 C33 110.9(3) . . ?
C34 C35 C36 110.1(2) . . ?
C35 C36 C37 110.2(3) . . ?
C36 C37 C32 110.0(3) . . ?
N2 Li1 N2 175.3(4) 2 . ?
N2 Li1 N1 119.6(2) 2 . ?
N2 Li1 N1 63.78(12) . . ?
N2 Li1 N1 63.78(12) 2 2 ?
N2 Li1 N1 119.6(2) . 2 ?
N1 Li1 N1 99.3(3) . 2 ?
N2 Li1 Li2 92.3(2) 2 . ?
N2 Li1 Li2 92.3(2) . . ?
N1 Li1 Li2 49.66(15) . . ?
N1 Li1 Li2 49.66(15) 2 . ?
N2 Li1 C1 152.1(2) 2 . ?
N2 Li1 C1 30.99(10) . . ?
N1 Li1 C1 32.93(9) . . ?
N1 Li1 C1 115.1(3) 2 . ?
Li2 Li1 C1 71.32(16) . . ?
N2 Li1 C1 30.99(10) 2 2 ?
N2 Li1 C1 152.1(2) . 2 ?
N1 Li1 C1 115.1(3) . 2 ?
N1 Li1 C1 32.93(9) 2 2 ?
Li2 Li1 C1 71.32(16) . 2 ?
C1 Li1 C1 142.6(3) . 2 ?
N1 Li2 N1 121.7(4) 2 . ?
N1 Li2 Li1 60.87(19) 2 . ?
N1 Li2 Li1 60.87(19) . . ?
N1 Li2 C9 98.84(12) 2 2 ?
N1 Li2 C9 118.86(12) . 2 ?
Li1 Li2 C9 130.82(14) . 2 ?
N1 Li2 C8 74.40(11) 2 2 ?
N1 Li2 C8 151.87(14) . 2 ?
Li1 Li2 C8 129.03(13) . 2 ?
C9 Li2 C8 33.12(10) 2 2 ?

loop_
_geom_bond_atom_site_label_1
_geom_bond_atom_site_label_2
_geom_bond_distance
_geom_bond_site_symmetry_2
_geom_bond_publ_flag
N1 C1 1.394(3) . ?
N1 C2 1.433(4) . ?
N1 Li2 1.954(4) . ?
N1 Li1 2.240(5) . ?
N2 C1 1.323(3) . ?
N2 C14 1.430(4) . ?
N2 Li1 2.072(2) . ?
N3 C1 1.409(3) . ?
N3 C26 1.485(3) . ?
N3 C32 1.490(3) . ?
C1 Li1 2.559(4) . ?
C2 C3 1.417(4) . ?
C2 C7 1.419(4) . ?
C3 C4 1.393(4) . ?
C3 C8 1.525(4) . ?
C4 C5 1.371(4) . ?
C5 C6 1.378(4) . ?
C6 C7 1.386(4) . ?
C7 C11 1.525(4) . ?
C8 C9 1.535(4) . ?
C8 C10 1.541(4) . ?
C11 C12 1.531(4) . ?
C11 C13 1.534(4) . ?
C14 C15 1.414(4) . ?
C14 C19 1.417(4) . ?
C15 C16 1.389(4) . ?
C15 C20 1.520(4) . ?
C16 C17 1.375(4) . ?
C17 C18 1.368(4) . ?
C18 C19 1.398(4) . ?
C19 C23 1.501(4) . ?
C20 C21 1.518(4) . ?
C20 C22 1.542(4) . ?
C23 C25 1.530(4) . ?
C23 C24 1.539(4) . ?
C26 C31 1.527(4) . ?
C26 C27 1.529(4) . ?
C27 C28 1.524(4) . ?
C28 C29 1.518(4) . ?
C29 C30 1.525(4) . ?
C30 C31 1.526(4) . ?
C32 C33 1.524(4) . ?
C32 C37 1.535(4) . ?
C33 C34 1.531(4) . ?
C34 C35 1.510(4) . ?
C35 C36 1.516(4) . ?
C36 C37 1.529(4) . ?
Li1 N2 2.072(2) 2 ?
Li1 N1 2.240(5) 2 ?
Li1 Li2 2.401(10) . ?
Li1 C1 2.559(4) 2 ?
Li2 N1 1.954(4) 2 ?
Li2 C9 2.601(6) 2 ?
Li2 C8 2.758(5) 2 ?
